data_4518932
loop_
_publ_author_name
'Vegas, Ver\'onica G'
'Latorre, Ana'
'Marcos, Mar\'ia Luisa'
'G\'omez-Garc\'ia, Carlos J'
'Castillo, \'Oscar'
'Zamora, F\'elix'
'G\'omez, Jacobo'
'Mart\'inez-Costas, Jos\'e'
'V\'azquez L\'opez, Miguel'
'Somoza, \'Alvaro'
'Amo-Ochoa, Pilar'

_publ_contact_author
;
 Pilar Amo-Ochoa. Departamento de Quimica Inorganica. 
 Facultad de Ciencias
 Universidad Autonoma de Madrid, E-28049 Madrid, Spain
;
_publ_section_title
;
 Rational Design of Copper(II)-Uracil Nanoprocessed Coordination Polymers
 to Improve Their Cytotoxic Activity in Biological Media.
;
_journal_issue 31
_journal_name_full 'ACS applied materials &amp; interfaces'
_journal_page_first 36948
_journal_page_last 36957
_journal_paper_doi 10.1021/acsami.1c11612
_journal_volume 13
_journal_year 2021
_chemical_formula_iupac '[Cu(C10H8N2)(C6H5N2O4)2]&#x00B7;3H2O'
_chemical_formula_moiety 'C22 H18 Cu N6 O8, 3(H2 O)'
_chemical_formula_sum 'C22 H24 Cu N6 O11'
_chemical_formula_weight 612.01
_chemical_name_systematic
; 
catena-poly[aqua(mu-4,4&#x00B4;-bipyridine)(mu-uracil-1-acetato)(uracil-1-acetato)
copper(II)] trihydrate
;
_space_group_crystal_system triclinic
_space_group_IT_number 2
_space_group_name_Hall '-P 1'
_space_group_name_H-M_alt 'P -1'
_atom_sites_solution_hydrogens geom
_atom_sites_solution_primary direct
_atom_sites_solution_secondary difmap
_audit_creation_method SHELXL-97
_cell_angle_alpha 105.732(3)
_cell_angle_beta 96.365(3)
_cell_angle_gamma 114.941(3)
_cell_formula_units_Z 2
_cell_length_a 10.2489(6)
_cell_length_b 10.3638(5)
_cell_length_c 15.0581(9)
_cell_measurement_reflns_used 23532
_cell_measurement_temperature 296(2)
_cell_measurement_theta_max 25.348
_cell_measurement_theta_min 2.268
_cell_measurement_wavelength 0.71073
_cell_volume 1348.68(14)
_computing_cell_refinement '<i>SAINT</i> (Bruker, 2008)'
_computing_data_collection '<i>APEX2</i> (Bruker, 2008)'
_computing_data_reduction '<i>SAINT</i> (Bruker, 2008)'
_computing_molecular_graphics 'Ortep-3 (Farrugia, 1997)'
_computing_publication_material 'WinGX (Farrugia, 1999)'
_computing_structure_refinement 'SHELXL-2016/6 (Sheldrick, 2016)'
_computing_structure_solution 'Sir92 (Altomare et al., 1993)'
_diffrn_ambient_temperature 296(2)
_diffrn_measured_fraction_theta_full 0.995
_diffrn_measured_fraction_theta_max 0.995
_diffrn_measurement_device_type 'Bruker Kappa APEX II CCD'
_diffrn_measurement_method \w
_diffrn_radiation_monochromator graphite
_diffrn_radiation_source 'fine-focus sealed tube'
_diffrn_radiation_type MoK\a
_diffrn_radiation_wavelength 0.71073
_diffrn_reflns_av_R_equivalents 0.0652
_diffrn_reflns_av_unetI/netI 0.0671
_diffrn_reflns_limit_h_max 12
_diffrn_reflns_limit_h_min -12
_diffrn_reflns_limit_k_max 12
_diffrn_reflns_limit_k_min -12
_diffrn_reflns_limit_l_max 18
_diffrn_reflns_limit_l_min -18
_diffrn_reflns_number 23534
_diffrn_reflns_theta_full 25.242
_diffrn_reflns_theta_max 25.348
_diffrn_reflns_theta_min 2.268
_diffrn_standards_decay_% 0
_diffrn_standards_interval_count 0
_diffrn_standards_interval_time 0
_diffrn_standards_number 0
_exptl_absorpt_coefficient_mu 0.878
_exptl_absorpt_correction_T_max 0.983
_exptl_absorpt_correction_T_min 0.887
_exptl_absorpt_correction_type numerical
_exptl_absorpt_process_details '(SADABS; Bruker, 2004)'
_exptl_crystal_colour blue
_exptl_crystal_density_diffrn 1.507
_exptl_crystal_density_meas ?
_exptl_crystal_description prism
_exptl_crystal_F_000 630
_exptl_crystal_size_max 0.140
_exptl_crystal_size_mid 0.060
_exptl_crystal_size_min 0.020
_refine_diff_density_max 1.300
_refine_diff_density_min -0.566
_refine_diff_density_rms 0.110
_refine_ls_extinction_method none
_refine_ls_goodness_of_fit_ref 1.063
_refine_ls_hydrogen_treatment constr
_refine_ls_matrix_type full
_refine_ls_number_parameters 322
_refine_ls_number_reflns 4921
_refine_ls_number_restraints 31
_refine_ls_restrained_S_all 1.059
_refine_ls_R_factor_all 0.0977
_refine_ls_R_factor_gt 0.0681
_refine_ls_shift/su_max 0.000
_refine_ls_shift/su_mean 0.000
_refine_ls_structure_factor_coef Fsqd
_refine_ls_weighting_details 'w=1/[\s^2^(Fo^2^)+(0.1182P)^2^+2.4286P] where P=(Fo^2^+2Fc^2^)/3'
_refine_ls_weighting_scheme calc
_refine_ls_wR_factor_gt 0.1897
_refine_ls_wR_factor_ref 0.2098
_reflns_number_gt 3524
_reflns_number_total 4921
_reflns_threshold_expression >2sigma(I)
_cod_data_source_file am1c11612_si_002.cif
_cod_data_source_block compound-CP1
_cod_depositor_comments
;
The following automatic conversions were performed:

data item '_exptl_crystal_density_meas' value 'not measured' was
changed to '?' -- the value is perceived as not measured.

Automatic conversion script
Id: cif_fix_values 7556 2019-12-06 15:28:31Z antanas 

 Adding full bibliography for 4518932--4518933.cif.
;
_cod_database_code 4518932
_platon_squeeze_void_probe_radius 1.20

loop_
_space_group_symop_operation_xyz
'x, y, z'
'-x, -y, -z'

loop_
_atom_site_label
_atom_site_type_symbol
_atom_site_fract_x
_atom_site_fract_y
_atom_site_fract_z
_atom_site_U_iso_or_equiv
_atom_site_adp_type
_atom_site_occupancy
_atom_site_site_symmetry_order
_atom_site_calc_flag
_atom_site_refinement_flags_posn
_atom_site_refinement_flags_adp
_atom_site_refinement_flags_occupancy
_atom_site_disorder_assembly
_atom_site_disorder_group
Cu1 Cu 0.89619(7) 0.51982(7) 0.41277(5) 0.0269(2) Uani 1 1 d . . . . .
N1C N 0.8397(5) 0.7938(5) 0.7386(4) 0.0456(13) Uani 1 1 d D . . . .
C2C C 0.7074(7) 0.6761(8) 0.7340(5) 0.0513(17) Uani 1 1 d D . . . .
O2C O 0.6769(6) 0.5431(5) 0.6961(4) 0.0704(15) Uani 1 1 d D . . . .
N3C N 0.6112(6) 0.7176(7) 0.7740(4) 0.0587(16) Uani 1 1 d D . . . .
H3C H 0.528005 0.645044 0.772598 0.070 Uiso 1 1 calc R U . . .
C4C C 0.6331(8) 0.8607(9) 0.8154(5) 0.061(2) Uani 1 1 d D . . . .
O4C O 0.5341(7) 0.8804(8) 0.8514(4) 0.096(2) Uani 1 1 d D . . . .
C5C C 0.7675(8) 0.9766(7) 0.8147(5) 0.062(2) Uani 1 1 d D . . . .
H5C H 0.788174 1.077632 0.840132 0.075 Uiso 1 1 calc R U . . .
C6C C 0.8686(7) 0.9414(7) 0.7767(5) 0.0519(17) Uani 1 1 d D . . . .
H6C H 0.958102 1.018974 0.776828 0.062 Uiso 1 1 calc R U . . .
C10 C 0.9478(7) 0.7541(7) 0.6991(4) 0.0432(15) Uani 1 1 d . . . . .
H10A H 0.959037 0.681398 0.724101 0.052 Uiso 1 1 calc R U . . .
H10B H 1.043809 0.844601 0.719361 0.052 Uiso 1 1 calc R U . . .
C9 C 0.9002(6) 0.6869(6) 0.5914(4) 0.0287(12) Uani 1 1 d D . . . .
O91 O 0.9541(4) 0.5991(4) 0.5544(3) 0.0280(8) Uani 1 1 d . . . . .
O92 O 0.8192(4) 0.7178(4) 0.5447(3) 0.0385(9) Uani 1 1 d . . . . .
N1A N 0.9001(9) 0.3991(10) 0.0966(5) 0.072(3) Uiso 0.626(9) 1 d D . P A 1
C2A C 1.0229(11) 0.5357(10) 0.1154(12) 0.062(4) Uiso 0.626(9) 1 d D . P A 1
O2A O 1.0214(10) 0.6568(9) 0.1469(7) 0.080(3) Uiso 0.626(9) 1 d D . P A 1
N3A N 1.1483(10) 0.5249(11) 0.1024(8) 0.085(4) Uiso 0.626(9) 1 d D . P A 1
H3A H 1.228106 0.609697 0.116875 0.102 Uiso 0.626(9) 1 calc R U P A 1
C4A C 1.1631(12) 0.3981(12) 0.0697(15) 0.122(7) Uiso 0.626(9) 1 d D . P A 1
O4A O 1.2903(10) 0.4189(17) 0.0587(10) 0.148(6) Uiso 0.626(9) 1 d D . P A 1
C5A C 1.0348(11) 0.2634(10) 0.0559(11) 0.076(4) Uiso 0.626(9) 1 d D . P A 1
H5A H 1.037112 0.171364 0.036790 0.091 Uiso 0.626(9) 1 calc R U P A 1
C6A C 0.9059(11) 0.2653(11) 0.0700(11) 0.096(5) Uiso 0.626(9) 1 d D . P A 1
H6A H 0.821864 0.174930 0.061407 0.116 Uiso 0.626(9) 1 calc R U P A 1
N1B N 0.8556(12) 0.3544(12) 0.0927(5) 0.064(5) Uiso 0.374(9) 1 d D . P A 2
C2B C 1.0029(13) 0.4433(13) 0.1006(18) 0.089(8) Uiso 0.374(9) 1 d D . P A 2
O2B O 1.050(3) 0.5811(12) 0.129(2) 0.127(9) Uiso 0.374(9) 1 d D . P A 2
N3B N 1.0876(16) 0.3742(16) 0.0747(17) 0.099(8) Uiso 0.374(9) 1 d D . P A 2
H3B H 1.177190 0.432468 0.074691 0.119 Uiso 0.374(9) 1 calc R U P A 2
C4B C 1.0460(16) 0.2243(16) 0.049(3) 0.18(2) Uiso 0.374(9) 1 d D . P A 2
O4B O 1.1670(16) 0.226(2) 0.037(2) 0.187(13) Uiso 0.374(9) 1 d D . P A 2
C5B C 0.8995(14) 0.1317(12) 0.0485(18) 0.099(9) Uiso 0.374(9) 1 d D . P A 2
H5B H 0.861609 0.027741 0.035205 0.119 Uiso 0.374(9) 1 calc R U P A 2
C6B C 0.8151(15) 0.2036(14) 0.0687(15) 0.069(6) Uiso 0.374(9) 1 d D . P A 2
H6B H 0.716555 0.140883 0.065613 0.083 Uiso 0.374(9) 1 calc R U P A 2
C7 C 0.7619(10) 0.4089(10) 0.1201(6) 0.077(2) Uiso 1 1 d . . . . .
H7A H 0.748561 0.482025 0.096485 0.092 Uiso 1 1 calc R U . A 1
H8A H 0.674594 0.310664 0.087721 0.092 Uiso 1 1 calc R U . A 1
C8 C 0.7752(7) 0.4557(8) 0.2254(5) 0.0479(16) Uani 1 1 d . . . . .
O81 O 0.8634(4) 0.4338(4) 0.2753(3) 0.0362(9) Uani 1 1 d . . . . .
O82 O 0.6987(6) 0.5126(7) 0.2565(4) 0.0761(16) Uani 1 1 d . . . . .
N11 N 0.7085(5) 0.3444(5) 0.4096(3) 0.0296(10) Uani 1 1 d . . . . .
C12 C 0.6031(6) 0.3591(6) 0.4498(4) 0.0374(14) Uani 1 1 d . . . . .
H12 H 0.617025 0.456716 0.479935 0.045 Uiso 1 1 calc R U . . .
C13 C 0.4760(6) 0.2386(6) 0.4491(4) 0.0357(13) Uani 1 1 d . . . . .
H13 H 0.406232 0.255665 0.477978 0.043 Uiso 1 1 calc R U . . .
C14 C 0.4512(6) 0.0909(6) 0.4053(4) 0.0280(12) Uani 1 1 d . . . . .
C15 C 0.5588(6) 0.0754(7) 0.3627(5) 0.0446(16) Uani 1 1 d . . . . .
H15 H 0.547608 -0.020875 0.331893 0.054 Uiso 1 1 calc R U . . .
C16 C 0.6827(7) 0.2025(7) 0.3657(5) 0.0468(16) Uani 1 1 d . . . . .
H16 H 0.752457 0.188524 0.335362 0.056 Uiso 1 1 calc R U . . .
C17 C 0.3173(5) -0.0416(6) 0.4054(4) 0.0284(12) Uani 1 1 d . . . . .
C18 C 0.2013(7) -0.0288(6) 0.4408(5) 0.0486(18) Uani 1 1 d . . . . .
H18 H 0.205132 0.065843 0.463861 0.058 Uiso 1 1 calc R U . . .
C19 C 0.0829(7) -0.1543(6) 0.4416(5) 0.0468(17) Uani 1 1 d . . . . .
H19 H 0.007536 -0.141686 0.465475 0.056 Uiso 1 1 calc R U . . .
N20 N 0.0679(5) -0.2946(5) 0.4103(3) 0.0296(10) Uani 1 1 d . . . . .
C21 C 0.1778(6) -0.3080(6) 0.3745(5) 0.0405(15) Uani 1 1 d . . . . .
H21 H 0.169989 -0.404370 0.350700 0.049 Uiso 1 1 calc R U . . .
C22 C 0.2998(6) -0.1880(6) 0.3713(5) 0.0398(14) Uani 1 1 d . . . . .
H22 H 0.372596 -0.204250 0.345838 0.048 Uiso 1 1 calc R U . . .

loop_
_atom_site_aniso_label
_atom_site_aniso_U_11
_atom_site_aniso_U_22
_atom_site_aniso_U_33
_atom_site_aniso_U_23
_atom_site_aniso_U_13
_atom_site_aniso_U_12
Cu1 0.0201(4) 0.0213(4) 0.0349(4) 0.0125(3) 0.0115(3) 0.0033(3)
N1C 0.046(3) 0.050(3) 0.044(3) 0.006(3) 0.020(3) 0.030(3)
C2C 0.045(4) 0.068(5) 0.055(4) 0.026(4) 0.023(3) 0.034(4)
O2C 0.063(3) 0.056(3) 0.095(4) 0.021(3) 0.037(3) 0.030(3)
N3C 0.053(4) 0.080(4) 0.057(4) 0.023(3) 0.031(3) 0.041(3)
C4C 0.061(5) 0.085(6) 0.048(4) 0.017(4) 0.022(4) 0.046(5)
O4C 0.096(5) 0.138(6) 0.089(5) 0.025(4) 0.051(4) 0.089(5)
C5C 0.084(6) 0.063(5) 0.047(4) 0.004(4) 0.011(4) 0.051(5)
C6C 0.058(4) 0.048(4) 0.044(4) 0.004(3) 0.010(3) 0.029(4)
C10 0.034(3) 0.050(4) 0.041(4) 0.003(3) 0.011(3) 0.023(3)
C9 0.022(3) 0.021(3) 0.038(3) 0.007(2) 0.014(2) 0.007(2)
O91 0.0229(19) 0.0241(18) 0.036(2) 0.0096(16) 0.0121(16) 0.0093(16)
O92 0.037(2) 0.035(2) 0.051(3) 0.0175(19) 0.017(2) 0.0211(19)
C8 0.035(4) 0.055(4) 0.052(4) 0.026(3) 0.016(3) 0.015(3)
O81 0.029(2) 0.037(2) 0.036(2) 0.0139(18) 0.0113(18) 0.0082(18)
O82 0.068(4) 0.102(4) 0.084(4) 0.041(3) 0.028(3) 0.056(4)
N11 0.022(2) 0.025(2) 0.039(3) 0.013(2) 0.011(2) 0.0072(19)
C12 0.024(3) 0.020(3) 0.059(4) 0.012(3) 0.013(3) 0.003(2)
C13 0.024(3) 0.031(3) 0.054(4) 0.016(3) 0.020(3) 0.012(3)
C14 0.023(3) 0.023(3) 0.038(3) 0.015(2) 0.008(2) 0.007(2)
C15 0.035(3) 0.025(3) 0.065(4) 0.010(3) 0.027(3) 0.007(3)
C16 0.038(4) 0.030(3) 0.069(5) 0.015(3) 0.033(3) 0.010(3)
C17 0.019(3) 0.028(3) 0.038(3) 0.019(2) 0.008(2) 0.007(2)
C18 0.042(4) 0.024(3) 0.093(5) 0.028(3) 0.042(4) 0.017(3)
C19 0.035(3) 0.028(3) 0.088(5) 0.027(3) 0.041(3) 0.014(3)
N20 0.025(2) 0.025(2) 0.038(3) 0.016(2) 0.013(2) 0.007(2)
C21 0.038(3) 0.018(3) 0.061(4) 0.013(3) 0.026(3) 0.007(3)
C22 0.032(3) 0.027(3) 0.060(4) 0.016(3) 0.024(3) 0.010(3)

loop_
_atom_type_symbol
_atom_type_description
_atom_type_scat_dispersion_real
_atom_type_scat_dispersion_imag
_atom_type_scat_source
C C 0.0033 0.0016 'International Tables Vol C Tables 4.2.6.8 and 6.1.1.4'
H H 0.0000 0.0000 'International Tables Vol C Tables 4.2.6.8 and 6.1.1.4'
N N 0.0061 0.0033 'International Tables Vol C Tables 4.2.6.8 and 6.1.1.4'
O O 0.0106 0.0060 'International Tables Vol C Tables 4.2.6.8 and 6.1.1.4'
Cu Cu 0.3201 1.2651 'International Tables Vol C Tables 4.2.6.8 and 6.1.1.4'

loop_
_geom_angle_atom_site_label_1
_geom_angle_atom_site_label_2
_geom_angle_atom_site_label_3
_geom_angle
_geom_angle_site_symmetry_1
_geom_angle_site_symmetry_3
_geom_angle_publ_flag
O81 Cu1 O91 171.35(15) . . ?
O81 Cu1 N11 91.30(17) . . ?
O91 Cu1 N11 91.41(16) . . ?
O81 Cu1 N20 87.39(17) . 1_665 ?
O91 Cu1 N20 90.91(16) . 1_665 ?
N11 Cu1 N20 172.86(17) . 1_665 ?
O81 Cu1 O91 92.93(14) . 2_766 ?
O91 Cu1 O91 78.74(14) . 2_766 ?
N11 Cu1 O91 92.58(15) . 2_766 ?
N20 Cu1 O91 94.50(15) 1_665 2_766 ?
C6C N1C C2C 121.4(5) . . ?
C6C N1C C10 121.6(5) . . ?
C2C N1C C10 117.0(5) . . ?
O2C C2C N3C 122.3(6) . . ?
O2C C2C N1C 122.3(5) . . ?
N3C C2C N1C 115.3(6) . . ?
C4C N3C C2C 126.8(6) . . ?
C4C N3C H3C 116.6 . . ?
C2C N3C H3C 116.6 . . ?
O4C C4C N3C 119.1(7) . . ?
O4C C4C C5C 125.3(7) . . ?
N3C C4C C5C 115.6(6) . . ?
C6C C5C C4C 119.9(6) . . ?
C6C C5C H5C 120.0 . . ?
C4C C5C H5C 120.0 . . ?
N1C C6C C5C 120.8(6) . . ?
N1C C6C H6C 119.6 . . ?
C5C C6C H6C 119.6 . . ?
N1C C10 C9 111.9(5) . . ?
N1C C10 H10A 109.2 . . ?
C9 C10 H10A 109.2 . . ?
N1C C10 H10B 109.2 . . ?
C9 C10 H10B 109.2 . . ?
H10A C10 H10B 107.9 . . ?
O92 C9 O91 124.1(5) . . ?
O92 C9 C10 121.4(5) . . ?
O91 C9 C10 114.5(5) . . ?
C9 O91 Cu1 113.4(3) . . ?
C9 O91 Cu1 145.4(3) . 2_766 ?
Cu1 O91 Cu1 101.26(14) . 2_766 ?
C6A N1A C2A 122.0(8) . . ?
C6A N1A C7 122.3(8) . . ?
C2A N1A C7 115.2(8) . . ?
O2A C2A N3A 123.5(9) . . ?
O2A C2A N1A 122.2(9) . . ?
N3A C2A N1A 114.2(8) . . ?
C4A N3A C2A 128.4(9) . . ?
C4A N3A H3A 115.8 . . ?
C2A N3A H3A 115.8 . . ?
O4A C4A N3A 115.9(10) . . ?
O4A C4A C5A 130.0(12) . . ?
N3A C4A C5A 114.1(9) . . ?
C6A C5A C4A 120.8(9) . . ?
C6A C5A H5A 119.6 . . ?
C4A C5A H5A 119.6 . . ?
N1A C6A C5A 120.3(8) . . ?
N1A C6A H6A 119.9 . . ?
C5A C6A H6A 119.9 . . ?
C7 N1B C6B 121.3(10) . . ?
C7 N1B C2B 124.4(10) . . ?
C6B N1B C2B 113.6(11) . . ?
O2B C2B N3B 123.8(16) . . ?
O2B C2B N1B 117.4(16) . . ?
N3B C2B N1B 118.7(11) . . ?
C4B N3B C2B 127.1(13) . . ?
C4B N3B H3B 116.5 . . ?
C2B N3B H3B 116.5 . . ?
O4B C4B N3B 100.0(11) . . ?
O4B C4B C5B 144.6(16) . . ?
N3B C4B C5B 115.4(12) . . ?
C6B C5B C4B 115.8(12) . . ?
C6B C5B H5B 122.1 . . ?
C4B C5B H5B 122.1 . . ?
N1B C6B C5B 129.0(13) . . ?
N1B C6B H6B 115.5 . . ?
C5B C6B H6B 115.5 . . ?
N1B C7 C8 114.0(7) . . ?
C8 C7 N1A 111.7(7) . . ?
C8 C7 H7A 109.3 . . ?
N1A C7 H7A 109.3 . . ?
C8 C7 H8A 109.3 . . ?
N1A C7 H8A 109.3 . . ?
H7A C7 H8A 107.9 . . ?
O82 C8 O81 124.5(6) . . ?
O82 C8 C7 118.0(6) . . ?
O81 C8 C7 117.5(6) . . ?
C8 O81 Cu1 116.0(4) . . ?
C16 N11 C12 116.1(4) . . ?
C16 N11 Cu1 120.0(4) . . ?
C12 N11 Cu1 123.9(4) . . ?
N11 C12 C13 123.8(5) . . ?
N11 C12 H12 118.1 . . ?
C13 C12 H12 118.1 . . ?
C12 C13 C14 120.0(5) . . ?
C12 C13 H13 120.0 . . ?
C14 C13 H13 120.0 . . ?
C15 C14 C13 116.4(5) . . ?
C15 C14 C17 122.2(5) . . ?
C13 C14 C17 121.5(5) . . ?
C16 C15 C14 120.0(5) . . ?
C16 C15 H15 120.0 . . ?
C14 C15 H15 120.0 . . ?
N11 C16 C15 123.8(5) . . ?
N11 C16 H16 118.1 . . ?
C15 C16 H16 118.1 . . ?
C22 C17 C18 115.4(5) . . ?
C22 C17 C14 121.7(5) . . ?
C18 C17 C14 122.9(5) . . ?
C19 C18 C17 120.2(5) . . ?
C19 C18 H18 119.9 . . ?
C17 C18 H18 119.9 . . ?
N20 C19 C18 124.2(5) . . ?
N20 C19 H19 117.9 . . ?
C18 C19 H19 117.9 . . ?
C19 N20 C21 115.9(4) . . ?
C19 N20 Cu1 124.8(4) . 1_445 ?
C21 N20 Cu1 119.3(3) . 1_445 ?
N20 C21 C22 123.4(5) . . ?
N20 C21 H21 118.3 . . ?
C22 C21 H21 118.3 . . ?
C21 C22 C17 120.9(5) . . ?
C21 C22 H22 119.6 . . ?
C17 C22 H22 119.6 . . ?

loop_
_geom_bond_atom_site_label_1
_geom_bond_atom_site_label_2
_geom_bond_distance
_geom_bond_site_symmetry_2
_geom_bond_publ_flag
Cu1 O81 1.945(4) . ?
Cu1 O91 1.983(4) . ?
Cu1 N11 1.998(4) . ?
Cu1 N20 1.999(4) 1_665 ?
Cu1 O91 2.424(3) 2_766 ?
N1C C6C 1.364(7) . ?
N1C C2C 1.368(7) . ?
N1C C10 1.465(7) . ?
C2C O2C 1.223(7) . ?
C2C N3C 1.367(7) . ?
N3C C4C 1.351(8) . ?
N3C H3C 0.8600 . ?
C4C O4C 1.267(7) . ?
C4C C5C 1.398(9) . ?
C5C C6C 1.368(8) . ?
C5C H5C 0.9300 . ?
C6C H6C 0.9300 . ?
C10 C9 1.510(8) . ?
C10 H10A 0.9700 . ?
C10 H10B 0.9700 . ?
C9 O92 1.226(6) . ?
C9 O91 1.289(6) . ?
N1A C6A 1.364(7) . ?
N1A C2A 1.368(7) . ?
N1A C7 1.535(11) . ?
C2A O2A 1.222(7) . ?
C2A N3A 1.367(7) . ?
N3A C4A 1.351(8) . ?
N3A H3A 0.8600 . ?
C4A O4A 1.267(7) . ?
C4A C5A 1.398(9) . ?
C5A C6A 1.369(8) . ?
C5A H5A 0.9300 . ?
C6A H6A 0.9300 . ?
N1B C7 1.353(12) . ?
N1B C6B 1.364(7) . ?
N1B C2B 1.368(7) . ?
C2B O2B 1.223(7) . ?
C2B N3B 1.367(7) . ?
N3B C4B 1.351(8) . ?
N3B H3B 0.8600 . ?
C4B O4B 1.267(7) . ?
C4B C5B 1.398(9) . ?
C5B C6B 1.369(8) . ?
C5B H5B 0.9300 . ?
C6B H6B 0.9300 . ?
C7 C8 1.500(10) . ?
C7 H7A 0.9700 . ?
C7 H8A 0.9700 . ?
C8 O82 1.227(8) . ?
C8 O81 1.244(7) . ?
N11 C16 1.333(7) . ?
N11 C12 1.338(7) . ?
C12 C13 1.369(7) . ?
C12 H12 0.9300 . ?
C13 C14 1.389(7) . ?
C13 H13 0.9300 . ?
C14 C15 1.380(7) . ?
C14 C17 1.477(7) . ?
C15 C16 1.375(8) . ?
C15 H15 0.9300 . ?
C16 H16 0.9300 . ?
C17 C22 1.388(7) . ?
C17 C18 1.396(7) . ?
C18 C19 1.358(8) . ?
C18 H18 0.9300 . ?
C19 N20 1.335(7) . ?
C19 H19 0.9300 . ?
N20 C21 1.343(7) . ?
C21 C22 1.359(7) . ?
C21 H21 0.9300 . ?
C22 H22 0.9300 . ?

loop_
_geom_hbond_atom_site_label_D
_geom_hbond_atom_site_label_H
_geom_hbond_atom_site_label_A
_geom_hbond_distance_DH
_geom_hbond_distance_HA
_geom_hbond_distance_DA
_geom_hbond_angle_DHA
_geom_hbond_site_symmetry_A
N3C H3C O82 0.86 2.11 2.946(8) 164.8 2_666
C5C H5C O2A 0.93 2.55 3.324(11) 140.6 2_776
C5B H5B O4B 0.93 2.43 3.31(2) 157.5 2_755
C13 H13 O92 0.93 2.44 3.249(6) 145.8 2_666
C18 H18 O92 0.93 2.39 3.268(7) 156.7 2_666
C21 H21 O2C 0.93 2.57 3.360(7) 142.6 2_656

loop_
_geom_torsion_atom_site_label_1
_geom_torsion_atom_site_label_2
_geom_torsion_atom_site_label_3
_geom_torsion_atom_site_label_4
_geom_torsion
_geom_torsion_site_symmetry_1
_geom_torsion_site_symmetry_2
_geom_torsion_site_symmetry_3
_geom_torsion_site_symmetry_4
_geom_torsion_publ_flag
C6C N1C C2C O2C 176.5(7) . . . . ?
C10 N1C C2C O2C -2.4(10) . . . . ?
C6C N1C C2C N3C -2.9(9) . . . . ?
C10 N1C C2C N3C 178.2(5) . . . . ?
O2C C2C N3C C4C -178.4(7) . . . . ?
N1C C2C N3C C4C 1.0(10) . . . . ?
C2C N3C C4C O4C -178.3(7) . . . . ?
C2C N3C C4C C5C 1.5(11) . . . . ?
O4C C4C C5C C6C 177.5(7) . . . . ?
N3C C4C C5C C6C -2.2(10) . . . . ?
C2C N1C C6C C5C 2.3(10) . . . . ?
C10 N1C C6C C5C -178.9(6) . . . . ?
C4C C5C C6C N1C 0.4(11) . . . . ?
C6C N1C C10 C9 -106.8(6) . . . . ?
C2C N1C C10 C9 72.1(7) . . . . ?
N1C C10 C9 O92 26.6(8) . . . . ?
N1C C10 C9 O91 -154.7(5) . . . . ?
O92 C9 O91 Cu1 1.1(6) . . . . ?
C10 C9 O91 Cu1 -177.6(3) . . . . ?
O92 C9 O91 Cu1 -177.8(3) . . . 2_766 ?
C10 C9 O91 Cu1 3.5(8) . . . 2_766 ?
C6A N1A C2A O2A -173.8(14) . . . . ?
C7 N1A C2A O2A -1.4(19) . . . . ?
C6A N1A C2A N3A 2(2) . . . . ?
C7 N1A C2A N3A 174.3(11) . . . . ?
O2A C2A N3A C4A 178.9(17) . . . . ?
N1A C2A N3A C4A 3(2) . . . . ?
C2A N3A C4A O4A 175.8(17) . . . . ?
C2A N3A C4A C5A -6(3) . . . . ?
O4A C4A C5A C6A -179(2) . . . . ?
N3A C4A C5A C6A 3(3) . . . . ?
C2A N1A C6A C5A -4(2) . . . . ?
C7 N1A C6A C5A -175.7(12) . . . . ?
C4A C5A C6A N1A 1(3) . . . . ?
C7 N1B C2B O2B -5(3) . . . . ?
C6B N1B C2B O2B -175(2) . . . . ?
C7 N1B C2B N3B 176.8(18) . . . . ?
C6B N1B C2B N3B 7(3) . . . . ?
O2B C2B N3B C4B 175(3) . . . . ?
N1B C2B N3B C4B -6(5) . . . . ?
C2B N3B C4B O4B -178(3) . . . . ?
C2B N3B C4B C5B 1(5) . . . . ?
O4B C4B C5B C6B -179(6) . . . . ?
N3B C4B C5B C6B 3(5) . . . . ?
C7 N1B C6B C5B -173(2) . . . . ?
C2B N1B C6B C5B -3(3) . . . . ?
C4B C5B C6B N1B -3(4) . . . . ?
C6B N1B C7 C8 89.4(14) . . . . ?
C2B N1B C7 C8 -79.9(17) . . . . ?
C6A N1A C7 C8 96.5(12) . . . . ?
C2A N1A C7 C8 -75.9(11) . . . . ?
N1B C7 C8 O82 176.8(8) . . . . ?
N1A C7 C8 O82 157.9(7) . . . . ?
N1B C7 C8 O81 -3.2(11) . . . . ?
N1A C7 C8 O81 -22.2(10) . . . . ?
O82 C8 O81 Cu1 -7.8(9) . . . . ?
C7 C8 O81 Cu1 172.3(5) . . . . ?
C16 N11 C12 C13 1.2(9) . . . . ?
Cu1 N11 C12 C13 -178.6(4) . . . . ?
N11 C12 C13 C14 0.4(9) . . . . ?
C12 C13 C14 C15 -1.2(9) . . . . ?
C12 C13 C14 C17 178.4(5) . . . . ?
C13 C14 C15 C16 0.5(9) . . . . ?
C17 C14 C15 C16 -179.1(6) . . . . ?
C12 N11 C16 C15 -1.9(10) . . . . ?
Cu1 N11 C16 C15 177.9(5) . . . . ?
C14 C15 C16 N11 1.1(11) . . . . ?
C15 C14 C17 C22 6.8(9) . . . . ?
C13 C14 C17 C22 -172.7(5) . . . . ?
C15 C14 C17 C18 -174.3(6) . . . . ?
C13 C14 C17 C18 6.2(9) . . . . ?
C22 C17 C18 C19 1.0(9) . . . . ?
C14 C17 C18 C19 -178.0(6) . . . . ?
C17 C18 C19 N20 0.2(11) . . . . ?
C18 C19 N20 C21 -1.4(10) . . . . ?
C18 C19 N20 Cu1 179.0(5) . . . 1_445 ?
C19 N20 C21 C22 1.4(9) . . . . ?
Cu1 N20 C21 C22 -178.9(5) 1_445 . . . ?
N20 C21 C22 C17 -0.2(10) . . . . ?
C18 C17 C22 C21 -1.0(9) . . . . ?
C14 C17 C22 C21 178.1(6) . . . . ?

loop_
_platon_squeeze_void_nr
_platon_squeeze_void_average_x
_platon_squeeze_void_average_y
_platon_squeeze_void_average_z
_platon_squeeze_void_volume
_platon_squeeze_void_count_electrons
_platon_squeeze_void_content
1 0.352 0.188 0.814 130 58 ' '
2 0.647 0.812 0.186 129 59 ' '
